data_7242374
loop_
_publ_author_name
'Basak, Tanmoy'
'Gomila, Rosa M.'
'Frontera, Antonio'
'Chattopadhyay, Shouvik'

_publ_section_title
;
 Differentiating intramolecular spodium bonds from coordination bonds in
 two polynuclear zinc(ii) Schiff base complexes
;
_journal_issue 14
_journal_name_full CrystEngComm
_journal_page_first 2703
_journal_page_last 2710
_journal_paper_doi 10.1039/D1CE00214G
_journal_volume 23
_journal_year 2021
_chemical_formula_sum 'C50 H48 N16 O8 Zn4'
_chemical_formula_weight 1262.52
_space_group_crystal_system orthorhombic
_space_group_IT_number 61
_space_group_name_Hall '-P 2ac 2ab'
_space_group_name_H-M_alt 'P b c a'
_atom_sites_solution_hydrogens geom
_audit_creation_method SHELXL-2018/3
_audit_update_record
;
2021-03-05 deposited with the CCDC.	2021-03-09 downloaded from the CCDC.
;
_cell_angle_alpha 90
_cell_angle_beta 90
_cell_angle_gamma 90
_cell_formula_units_Z 4
_cell_length_a 15.458(2)
_cell_length_b 14.634(3)
_cell_length_c 23.965(4)
_cell_measurement_reflns_used 900
_cell_measurement_temperature 273(2)
_cell_measurement_theta_max 27.196
_cell_measurement_theta_min 2.096
_cell_volume 5421.2(16)
_computing_structure_refinement 'SHELXL-2018/3 (Sheldrick, 2018)'
_computing_structure_solution 'SHELXT 2014/5 (Sheldrick, 2014)'
_diffrn_ambient_temperature 273(2)
_diffrn_measured_fraction_theta_full 1.000
_diffrn_measured_fraction_theta_max 0.999
_diffrn_measurement_device_type 'BRUKER D8 QUEST AREA DETECTOR'
_diffrn_radiation_type MoK\a
_diffrn_radiation_wavelength 0.71073
_diffrn_reflns_av_R_equivalents 0.1743
_diffrn_reflns_av_unetI/netI 0.0548
_diffrn_reflns_Laue_measured_fraction_full 1.000
_diffrn_reflns_Laue_measured_fraction_max 0.999
_diffrn_reflns_limit_h_max 19
_diffrn_reflns_limit_h_min -19
_diffrn_reflns_limit_k_max 18
_diffrn_reflns_limit_k_min -18
_diffrn_reflns_limit_l_max 30
_diffrn_reflns_limit_l_min -30
_diffrn_reflns_number 123073
_diffrn_reflns_point_group_measured_fraction_full 1.000
_diffrn_reflns_point_group_measured_fraction_max 0.999
_diffrn_reflns_theta_full 25.242
_diffrn_reflns_theta_max 27.196
_diffrn_reflns_theta_min 2.096
_exptl_absorpt_coefficient_mu 1.816
_exptl_absorpt_correction_type multi-scan
_exptl_absorpt_process_details SADABS
_exptl_crystal_colour yellow
_exptl_crystal_density_diffrn 1.547
_exptl_crystal_description block
_exptl_crystal_F_000 2576
_exptl_crystal_size_max 0.8
_exptl_crystal_size_mid 0.5
_exptl_crystal_size_min 0.2
_exptl_transmission_factor_max 0.695
_exptl_transmission_factor_min 0.350
_refine_diff_density_max 1.356
_refine_diff_density_min -1.090
_refine_diff_density_rms 0.157
_refine_ls_extinction_method none
_refine_ls_goodness_of_fit_ref 1.108
_refine_ls_hydrogen_treatment constr
_refine_ls_matrix_type full
_refine_ls_number_parameters 344
_refine_ls_number_reflns 6037
_refine_ls_number_restraints 0
_refine_ls_restrained_S_all 1.108
_refine_ls_R_factor_all 0.1335
_refine_ls_R_factor_gt 0.0803
_refine_ls_shift/su_max 0.001
_refine_ls_shift/su_mean 0.000
_refine_ls_structure_factor_coef Fsqd
_refine_ls_weighting_details 'w=1/[\s^2^(Fo^2^)+(0.1294P)^2^+30.5905P] where P=(Fo^2^+2Fc^2^)/3'
_refine_ls_weighting_scheme calc
_refine_ls_wR_factor_gt 0.2361
_refine_ls_wR_factor_ref 0.2794
_reflns_Friedel_coverage 0.000
_reflns_number_gt 3760
_reflns_number_total 6037
_reflns_threshold_expression 'I > 2\s(I)'
_cod_data_source_file d1ce00214g2.cif
_cod_data_source_block shelx
_cod_depositor_comments 'Adding full bibliography for 7242374--7242375.cif.'
_cod_original_cell_volume 5421.3(15)
_cod_database_code 7242374
_shelx_shelxl_version_number 2018/3
_shelx_space_group_comment
;
The symmetry employed for this shelxl refinement is uniquely defined
by the following loop, which should always be used as a source of
symmetry information in preference to the above space-group names.
They are only intended as comments.
;

loop_
_space_group_symop_operation_xyz
'x, y, z'
'x+1/2, -y+1/2, -z'
'-x, y+1/2, -z+1/2'
'-x+1/2, -y, z+1/2'
'-x, -y, -z'
'-x-1/2, y-1/2, z'
'x, -y-1/2, z-1/2'
'x-1/2, y, -z-1/2'

loop_
_atom_site_label
_atom_site_type_symbol
_atom_site_fract_x
_atom_site_fract_y
_atom_site_fract_z
_atom_site_U_iso_or_equiv
_atom_site_adp_type
_atom_site_occupancy
_atom_site_site_symmetry_order
_atom_site_calc_flag
_atom_site_refinement_flags_posn
_atom_site_refinement_flags_adp
_atom_site_refinement_flags_occupancy
_atom_site_disorder_assembly
_atom_site_disorder_group
Zn1 Zn 0.32277(5) 0.69292(6) 0.57370(4) 0.0391(3) Uani 1 1 d . . . . .
Zn2 Zn 0.46005(6) 0.61937(7) 0.66241(4) 0.0423(3) Uani 1 1 d . . . . .
O2 O 0.3356(3) 0.6048(4) 0.6396(2) 0.0445(13) Uani 1 1 d . . . . .
O1 O 0.4448(3) 0.7169(4) 0.6035(3) 0.0490(14) Uani 1 1 d . . . . .
O4 O 0.3919(4) 0.4933(4) 0.7159(3) 0.0558(15) Uani 1 1 d . . . . .
O3 O 0.6010(4) 0.7044(5) 0.6421(3) 0.0606(17) Uani 1 1 d . . . . .
N1 N 0.3172(4) 0.8280(5) 0.5479(3) 0.0467(16) Uani 1 1 d . . . . .
N2 N 0.1909(4) 0.6764(4) 0.5806(3) 0.0422(15) Uani 1 1 d . . . . .
N5 N 0.3390(5) 0.6237(5) 0.5010(3) 0.0544(18) Uani 1 1 d . . . . .
N6 N 0.4020(8) 0.6826(8) 0.9120(5) 0.099(4) Uani 1 1 d . . . . .
N3 N 0.4672(5) 0.6799(6) 0.7355(3) 0.065(2) Uani 1 1 d . . . . .
C20 C 0.2759(5) 0.5608(5) 0.6693(3) 0.0405(17) Uani 1 1 d . . . . .
C19 C 0.3038(5) 0.5009(6) 0.7111(4) 0.0468(19) Uani 1 1 d . . . . .
N8 N 0.3481(5) 0.5691(7) 0.4058(3) 0.070(3) Uani 1 1 d . . . . .
C24 C 0.3470(5) 0.5976(6) 0.4566(4) 0.0461(19) Uani 1 1 d . . . . .
C10 C 0.1532(5) 0.8298(6) 0.5422(3) 0.0437(18) Uani 1 1 d . . . . .
C2 C 0.5805(5) 0.7864(6) 0.6183(3) 0.047(2) Uani 1 1 d . . . . .
C7 C 0.4944(5) 0.7897(5) 0.5985(3) 0.0418(17) Uani 1 1 d . . . . .
C15 C 0.1877(5) 0.5686(6) 0.6589(4) 0.051(2) Uani 1 1 d . . . . .
C17 C 0.1584(7) 0.4620(10) 0.7343(6) 0.094(5) Uani 1 1 d . . . . .
H17 H 0.119022 0.430288 0.756331 0.113 Uiso 1 1 calc R U . . .
C22 C 0.4506(9) 0.7078(9) 0.7776(5) 0.0844(19) Uani 1 1 d . . . . .
C23 C 0.4160(9) 0.7091(9) 0.8688(5) 0.0844(19) Uani 1 1 d . . . . .
C18 C 0.2470(6) 0.4530(7) 0.7435(4) 0.067(3) Uani 1 1 d . . . . .
H18 H 0.267272 0.414517 0.771463 0.081 Uiso 1 1 calc R U . . .
C6 C 0.4658(5) 0.8712(6) 0.5731(4) 0.053(2) Uani 1 1 d . . . . .
C14 C 0.1506(5) 0.6257(6) 0.6159(4) 0.048(2) Uani 1 1 d . . . . .
H14 H 0.090574 0.625926 0.613547 0.057 Uiso 1 1 calc R U . . .
C8 C 0.3800(6) 0.8843(6) 0.5501(4) 0.052(2) Uani 1 1 d . . . . .
H8 H 0.369330 0.941632 0.534786 0.062 Uiso 1 1 calc R U . . .
C12 C 0.0823(6) 0.8730(6) 0.5054(4) 0.062(3) Uani 1 1 d . . . . .
H12A H 0.026665 0.851083 0.517089 0.094 Uiso 1 1 calc R U . . .
H12B H 0.091974 0.856473 0.467151 0.094 Uiso 1 1 calc R U . . .
H12C H 0.084275 0.938268 0.509100 0.094 Uiso 1 1 calc R U . . .
C5 C 0.5241(6) 0.9453(7) 0.5695(4) 0.060(2) Uani 1 1 d . . . . .
H5 H 0.505140 1.000105 0.554199 0.073 Uiso 1 1 calc R U . . .
C11 C 0.1454(6) 0.8645(7) 0.6013(4) 0.060(2) Uani 1 1 d . . . . .
H11A H 0.194094 0.843823 0.622727 0.090 Uiso 1 1 calc R U . . .
H11B H 0.093003 0.841686 0.617671 0.090 Uiso 1 1 calc R U . . .
H11C H 0.144189 0.930094 0.601104 0.090 Uiso 1 1 calc R U . . .
C3 C 0.6364(6) 0.8584(7) 0.6127(4) 0.057(2) Uani 1 1 d . . . . .
H3 H 0.693148 0.853670 0.625269 0.069 Uiso 1 1 calc R U . . .
C9 C 0.2395(6) 0.8568(6) 0.5168(4) 0.055(2) Uani 1 1 d . . . . .
H9A H 0.242705 0.831280 0.479506 0.066 Uiso 1 1 calc R U . . .
H9B H 0.240784 0.922841 0.513102 0.066 Uiso 1 1 calc R U . . .
C4 C 0.6074(6) 0.9387(7) 0.5878(4) 0.063(3) Uani 1 1 d . . . . .
H4 H 0.644811 0.988015 0.583754 0.075 Uiso 1 1 calc R U . . .
C13 C 0.1383(5) 0.7258(6) 0.5398(4) 0.0474(19) Uani 1 1 d . . . . .
H13A H 0.077638 0.713109 0.546803 0.057 Uiso 1 1 calc R U . . .
H13B H 0.152048 0.703920 0.502688 0.057 Uiso 1 1 calc R U . . .
C16 C 0.1302(6) 0.5181(8) 0.6927(5) 0.080(4) Uani 1 1 d . . . . .
H16 H 0.071087 0.523226 0.686318 0.097 Uiso 1 1 calc R U . . .
C1 C 0.6840(6) 0.6940(8) 0.6664(6) 0.080(4) Uani 1 1 d . . . . .
H1A H 0.727576 0.710205 0.639578 0.120 Uiso 1 1 calc R U . . .
H1B H 0.691995 0.631674 0.677692 0.120 Uiso 1 1 calc R U . . .
H1C H 0.688764 0.733257 0.698351 0.120 Uiso 1 1 calc R U . . .
C21 C 0.4263(7) 0.4201(9) 0.7468(5) 0.080(4) Uani 1 1 d . . . . .
H21A H 0.425285 0.435032 0.785818 0.120 Uiso 1 1 calc R U . . .
H21B H 0.484876 0.409130 0.735305 0.120 Uiso 1 1 calc R U . . .
H21C H 0.392268 0.366270 0.740404 0.120 Uiso 1 1 calc R U . . .
N7 N 0.4344(7) 0.7520(7) 0.8230(4) 0.0844(19) Uani 1 1 d . . . . .
C25 C 0.4131(5) 0.5226(6) 0.3856(3) 0.0434(18) Uani 1 1 d . . . . .
N4 N 0.4637(4) 0.4803(5) 0.3632(3) 0.0502(17) Uani 1 1 d . . . . .

loop_
_atom_site_aniso_label
_atom_site_aniso_U_11
_atom_site_aniso_U_22
_atom_site_aniso_U_33
_atom_site_aniso_U_23
_atom_site_aniso_U_13
_atom_site_aniso_U_12
Zn1 0.0345(5) 0.0399(5) 0.0428(5) -0.0013(4) 0.0025(4) 0.0012(4)
Zn2 0.0343(5) 0.0487(6) 0.0438(5) -0.0039(4) 0.0010(4) 0.0027(4)
O2 0.030(3) 0.050(3) 0.053(3) 0.013(3) 0.002(2) -0.002(2)
O1 0.037(3) 0.048(3) 0.062(4) 0.005(3) 0.000(3) -0.009(2)
O4 0.039(3) 0.064(4) 0.065(4) 0.020(3) -0.004(3) 0.000(3)
O3 0.039(3) 0.067(4) 0.075(4) 0.003(3) -0.010(3) -0.009(3)
N1 0.039(4) 0.043(4) 0.058(4) 0.004(3) 0.004(3) 0.003(3)
N2 0.039(3) 0.036(3) 0.052(4) -0.002(3) -0.002(3) 0.005(3)
N5 0.051(4) 0.059(5) 0.053(5) -0.014(4) 0.006(3) 0.008(3)
N6 0.116(9) 0.108(9) 0.074(7) -0.012(6) 0.005(6) 0.011(7)
N3 0.061(5) 0.081(6) 0.053(5) -0.010(4) 0.002(4) -0.002(4)
C20 0.032(4) 0.043(4) 0.046(4) 0.001(3) 0.008(3) -0.003(3)
C19 0.038(4) 0.052(5) 0.051(5) 0.006(4) 0.006(3) 0.005(4)
N8 0.053(4) 0.100(7) 0.056(5) -0.028(5) -0.008(4) 0.031(4)
C24 0.034(4) 0.051(5) 0.053(5) -0.002(4) 0.004(4) 0.007(3)
C10 0.040(4) 0.046(5) 0.045(5) -0.005(3) -0.009(3) 0.007(3)
C2 0.047(5) 0.056(5) 0.039(4) -0.007(4) 0.009(3) -0.010(4)
C7 0.044(4) 0.044(5) 0.037(4) -0.006(3) 0.005(3) -0.007(3)
C15 0.042(5) 0.057(5) 0.053(5) 0.012(4) 0.010(4) 0.003(4)
C17 0.048(6) 0.122(11) 0.113(10) 0.064(9) 0.020(6) -0.006(6)
C22 0.117(5) 0.076(4) 0.060(4) -0.013(3) 0.021(4) -0.010(4)
C23 0.117(5) 0.076(4) 0.060(4) -0.013(3) 0.021(4) -0.010(4)
C18 0.051(5) 0.079(7) 0.071(6) 0.032(6) 0.013(5) 0.004(5)
C6 0.045(5) 0.054(5) 0.060(5) -0.005(4) 0.013(4) -0.010(4)
C14 0.030(4) 0.049(5) 0.064(6) 0.004(4) 0.002(4) 0.000(3)
C8 0.052(5) 0.048(5) 0.055(5) 0.003(4) 0.008(4) -0.004(4)
C12 0.056(5) 0.054(6) 0.078(7) 0.002(5) -0.025(5) 0.005(4)
C5 0.062(6) 0.046(5) 0.074(6) 0.001(4) 0.007(5) -0.013(4)
C11 0.058(5) 0.062(6) 0.059(6) -0.013(5) 0.002(5) 0.013(5)
C3 0.053(5) 0.062(6) 0.058(6) -0.011(4) 0.005(4) -0.018(4)
C9 0.050(5) 0.053(5) 0.062(6) 0.019(4) -0.001(4) 0.006(4)
C4 0.059(6) 0.061(6) 0.069(6) -0.009(5) 0.014(5) -0.027(5)
C13 0.045(4) 0.047(5) 0.050(5) -0.003(4) -0.011(4) 0.003(4)
C16 0.033(5) 0.101(9) 0.107(9) 0.044(7) 0.018(5) 0.003(5)
C1 0.049(6) 0.079(8) 0.113(10) -0.006(7) -0.024(6) 0.007(5)
C21 0.047(6) 0.114(10) 0.079(7) 0.038(7) -0.012(5) 0.001(6)
N7 0.117(5) 0.076(4) 0.060(4) -0.013(3) 0.021(4) -0.010(4)
C25 0.039(4) 0.052(5) 0.039(4) -0.006(3) 0.001(3) 0.005(4)
N4 0.045(4) 0.054(4) 0.052(4) -0.002(3) 0.002(3) 0.001(3)

loop_
_atom_type_symbol
_atom_type_description
_atom_type_scat_dispersion_real
_atom_type_scat_dispersion_imag
_atom_type_scat_source
C C 0.0033 0.0016 'International Tables Vol C Tables 4.2.6.8 and 6.1.1.4'
H H 0.0000 0.0000 'International Tables Vol C Tables 4.2.6.8 and 6.1.1.4'
N N 0.0061 0.0033 'International Tables Vol C Tables 4.2.6.8 and 6.1.1.4'
O O 0.0106 0.0060 'International Tables Vol C Tables 4.2.6.8 and 6.1.1.4'
Zn Zn 0.2839 1.4301 'International Tables Vol C Tables 4.2.6.8 and 6.1.1.4'

loop_
_geom_angle_atom_site_label_1
_geom_angle_atom_site_label_2
_geom_angle_atom_site_label_3
_geom_angle
_geom_angle_site_symmetry_1
_geom_angle_site_symmetry_3
_geom_angle_publ_flag
N5 Zn1 O1 105.7(3) . . ?
N5 Zn1 O2 109.6(3) . . ?
O1 Zn1 O2 75.5(2) . . ?
N5 Zn1 N2 97.6(3) . . ?
O1 Zn1 N2 154.7(3) . . ?
O2 Zn1 N2 87.7(2) . . ?
N5 Zn1 N1 103.0(3) . . ?
O1 Zn1 N1 88.8(3) . . ?
O2 Zn1 N1 146.5(3) . . ?
N2 Zn1 N1 95.5(3) . . ?
N3 Zn2 N4 125.2(3) . 5_666 ?
N3 Zn2 O2 110.1(3) . . ?
N4 Zn2 O2 114.1(3) 5_666 . ?
N3 Zn2 O1 108.1(3) . . ?
N4 Zn2 O1 112.0(3) 5_666 . ?
O2 Zn2 O1 76.9(2) . . ?
N3 Zn2 O4 84.2(3) . . ?
N4 Zn2 O4 82.2(3) 5_666 . ?
O2 Zn2 O4 69.8(2) . . ?
O1 Zn2 O4 146.8(2) . . ?
C20 O2 Zn2 124.6(5) . . ?
C20 O2 Zn1 130.6(5) . . ?
Zn2 O2 Zn1 103.6(2) . . ?
C7 O1 Zn2 124.6(5) . . ?
C7 O1 Zn1 129.9(5) . . ?
Zn2 O1 Zn1 103.3(2) . . ?
C19 O4 C21 118.8(7) . . ?
C19 O4 Zn2 108.6(5) . . ?
C21 O4 Zn2 132.6(6) . . ?
C2 O3 C1 118.4(8) . . ?
C8 N1 C9 117.1(8) . . ?
C8 N1 Zn1 125.0(6) . . ?
C9 N1 Zn1 117.2(5) . . ?
C14 N2 C13 117.1(7) . . ?
C14 N2 Zn1 126.9(6) . . ?
C13 N2 Zn1 116.0(5) . . ?
C24 N5 Zn1 169.6(8) . . ?
C22 N3 Zn2 162.8(10) . . ?
O2 C20 C15 122.9(7) . . ?
O2 C20 C19 118.3(7) . . ?
C15 C20 C19 118.8(7) . . ?
C18 C19 O4 123.4(8) . . ?
C18 C19 C20 122.1(8) . . ?
O4 C19 C20 114.6(7) . . ?
C24 N8 C25 122.0(8) . . ?
N5 C24 N8 174.4(9) . . ?
C11 C10 C9 111.0(7) . . ?
C11 C10 C13 110.8(8) . . ?
C9 C10 C13 112.0(7) . . ?
C11 C10 C12 110.0(7) . . ?
C9 C10 C12 106.7(7) . . ?
C13 C10 C12 106.1(7) . . ?
O3 C2 C3 124.8(8) . . ?
O3 C2 C7 112.8(7) . . ?
C3 C2 C7 122.3(9) . . ?
O1 C7 C6 122.8(7) . . ?
O1 C7 C2 119.2(7) . . ?
C6 C7 C2 117.9(7) . . ?
C20 C15 C16 118.1(8) . . ?
C20 C15 C14 124.3(7) . . ?
C16 C15 C14 117.6(8) . . ?
C16 C17 C18 119.1(9) . . ?
C16 C17 H17 120.4 . . ?
C18 C17 H17 120.4 . . ?
N3 C22 N7 171.3(14) . . ?
N6 C23 N7 170.8(14) . . ?
C19 C18 C17 119.6(9) . . ?
C19 C18 H18 120.2 . . ?
C17 C18 H18 120.2 . . ?
C7 C6 C5 118.4(8) . . ?
C7 C6 C8 124.3(8) . . ?
C5 C6 C8 117.3(9) . . ?
N2 C14 C15 127.7(7) . . ?
N2 C14 H14 116.2 . . ?
C15 C14 H14 116.2 . . ?
N1 C8 C6 128.8(9) . . ?
N1 C8 H8 115.6 . . ?
C6 C8 H8 115.6 . . ?
C10 C12 H12A 109.5 . . ?
C10 C12 H12B 109.5 . . ?
H12A C12 H12B 109.5 . . ?
C10 C12 H12C 109.5 . . ?
H12A C12 H12C 109.5 . . ?
H12B C12 H12C 109.5 . . ?
C4 C5 C6 121.9(10) . . ?
C4 C5 H5 119.0 . . ?
C6 C5 H5 119.0 . . ?
C10 C11 H11A 109.5 . . ?
C10 C11 H11B 109.5 . . ?
H11A C11 H11B 109.5 . . ?
C10 C11 H11C 109.5 . . ?
H11A C11 H11C 109.5 . . ?
H11B C11 H11C 109.5 . . ?
C2 C3 C4 119.2(9) . . ?
C2 C3 H3 120.4 . . ?
C4 C3 H3 120.4 . . ?
N1 C9 C10 116.0(7) . . ?
N1 C9 H9A 108.3 . . ?
C10 C9 H9A 108.3 . . ?
N1 C9 H9B 108.3 . . ?
C10 C9 H9B 108.3 . . ?
H9A C9 H9B 107.4 . . ?
C5 C4 C3 120.1(9) . . ?
C5 C4 H4 119.9 . . ?
C3 C4 H4 119.9 . . ?
N2 C13 C10 112.4(6) . . ?
N2 C13 H13A 109.1 . . ?
C10 C13 H13A 109.1 . . ?
N2 C13 H13B 109.1 . . ?
C10 C13 H13B 109.1 . . ?
H13A C13 H13B 107.9 . . ?
C17 C16 C15 122.3(9) . . ?
C17 C16 H16 118.9 . . ?
C15 C16 H16 118.9 . . ?
O3 C1 H1A 109.5 . . ?
O3 C1 H1B 109.5 . . ?
H1A C1 H1B 109.5 . . ?
O3 C1 H1C 109.5 . . ?
H1A C1 H1C 109.5 . . ?
H1B C1 H1C 109.5 . . ?
O4 C21 H21A 109.5 . . ?
O4 C21 H21B 109.5 . . ?
H21A C21 H21B 109.5 . . ?
O4 C21 H21C 109.5 . . ?
H21A C21 H21C 109.5 . . ?
H21B C21 H21C 109.5 . . ?
C22 N7 C23 120.9(11) . . ?
N4 C25 N8 172.4(9) . . ?
C25 N4 Zn2 164.5(8) . 5_666 ?

loop_
_geom_bond_atom_site_label_1
_geom_bond_atom_site_label_2
_geom_bond_distance
_geom_bond_site_symmetry_2
_geom_bond_publ_flag
Zn1 N5 2.030(7) . ?
Zn1 O1 2.048(5) . ?
Zn1 O2 2.049(6) . ?
Zn1 N2 2.059(7) . ?
Zn1 N1 2.073(7) . ?
Zn2 N3 1.965(8) . ?
Zn2 N4 1.973(7) 5_666 ?
Zn2 O2 2.012(5) . ?
Zn2 O1 2.020(6) . ?
Zn2 O4 2.481(6) . ?
O2 C20 1.331(9) . ?
O1 C7 1.317(9) . ?
O4 C19 1.371(10) . ?
O4 C21 1.407(12) . ?
O3 C2 1.366(11) . ?
O3 C1 1.417(11) . ?
N1 C8 1.274(11) . ?
N1 C9 1.476(11) . ?
N2 C14 1.286(11) . ?
N2 C13 1.463(10) . ?
N5 C24 1.139(11) . ?
N6 C23 1.127(15) . ?
N3 C22 1.120(13) . ?
C20 C15 1.391(11) . ?
C20 C19 1.399(11) . ?
C19 C18 1.365(12) . ?
N8 C24 1.285(11) . ?
N8 C25 1.308(11) . ?
C10 C11 1.509(12) . ?
C10 C9 1.519(12) . ?
C10 C13 1.540(12) . ?
C10 C12 1.541(11) . ?
C2 C3 1.369(12) . ?
C2 C7 1.415(12) . ?
C7 C6 1.409(13) . ?
C15 C16 1.410(12) . ?
C15 C14 1.446(12) . ?
C17 C16 1.363(15) . ?
C17 C18 1.393(14) . ?
C17 H17 0.9300 . ?
C22 N7 1.290(14) . ?
C23 N7 1.296(15) . ?
C18 H18 0.9300 . ?
C6 C5 1.412(12) . ?
C6 C8 1.450(13) . ?
C14 H14 0.9300 . ?
C8 H8 0.9300 . ?
C12 H12A 0.9600 . ?
C12 H12B 0.9600 . ?
C12 H12C 0.9600 . ?
C5 C4 1.363(14) . ?
C5 H5 0.9300 . ?
C11 H11A 0.9600 . ?
C11 H11B 0.9600 . ?
C11 H11C 0.9600 . ?
C3 C4 1.392(14) . ?
C3 H3 0.9300 . ?
C9 H9A 0.9700 . ?
C9 H9B 0.9700 . ?
C4 H4 0.9300 . ?
C13 H13A 0.9700 . ?
C13 H13B 0.9700 . ?
C16 H16 0.9300 . ?
C1 H1A 0.9600 . ?
C1 H1B 0.9600 . ?
C1 H1C 0.9600 . ?
C21 H21A 0.9600 . ?
C21 H21B 0.9600 . ?
C21 H21C 0.9600 . ?
C25 N4 1.132(10) . ?
